data_9015515
loop_
_publ_author_name
'Yang, H.'
'Downs, R. T.'
'Evans, S. H.'
'Jenkins, R. A.'
'Bloch, E. M.'

_publ_section_title
;
 Rongibbsite, Pb2(Si4Al)O11(OH), a new zeolitic aluminosilicate mineral with an
 interrupted framework from Maricopa County, Arizona, U.S.A.
;
_journal_name_full 'American Mineralogist'
_journal_page_first 236
_journal_page_last 241
_journal_paper_doi 10.2138/am.2013.4252
_journal_volume 98
_journal_year 2013
_chemical_compound_source 'Big Horn Mountains, Maricopa County, Arizona, USA'
_chemical_formula_sum 'Al H O12 Pb2 Si4'
_chemical_name_mineral Rongibbsite
_space_group_IT_number 12
_symmetry_space_group_name_Hall '-I 2y'
_symmetry_space_group_name_H-M 'I 1 2/m 1'
_cell_angle_alpha 90
_cell_angle_beta 92.925
_cell_angle_gamma 90
_cell_formula_units_Z 4
_cell_length_a 7.8356
_cell_length_b 13.9132
_cell_length_c 10.2775
_cell_volume 1118.976
_database_code_amcsd 0019710
_exptl_crystal_density_diffrn 4.432
_cod_original_formula_sum 'Pb2 Si4 Al O12 H'
_cod_database_code 9015515

loop_
_space_group_symop_operation_xyz
x,y,z
1/2+x,1/2+y,1/2+z
x,-y,z
1/2+x,1/2-y,1/2+z
-x,y,-z
1/2-x,1/2+y,1/2-z
-x,-y,-z
1/2-x,1/2-y,1/2-z

loop_
_atom_site_aniso_label
_atom_site_aniso_U_11
_atom_site_aniso_U_22
_atom_site_aniso_U_33
_atom_site_aniso_U_12
_atom_site_aniso_U_13
_atom_site_aniso_U_23
Pb 0.02299 0.01679 0.01477 0.00332 -0.00019 -0.00136
Pb* 0.03159 0.03245 0.01811 0.01856 -0.00932 -0.00819
SiT1 0.01366 0.01013 0.01001 0.00024 0.00085 -0.00102
SiT2 0.01048 0.01006 0.01205 -0.00017 -0.00003 0.00034
AlT2 0.01048 0.01006 0.01205 -0.00017 -0.00003 0.00034
AlT3 0.00710 0.00566 0.00922 0.00000 0.00026 0.00000
SiT3 0.00710 0.00566 0.00922 0.00000 0.00026 0.00000
O1 0.02209 0.02019 0.01452 -0.00242 0.00407 0.00043
O2 0.01415 0.01941 0.03045 0.00000 -0.00098 0.00000
O3 0.02521 0.00985 0.02106 0.00000 0.00016 0.00000
O4 0.01770 0.02095 0.01589 -0.00006 -0.00200 -0.00264
O5 0.01796 0.01091 0.02179 0.00000 0.00553 0.00000
O6 0.01756 0.01858 0.01618 0.00052 0.00197 0.00046
O7 0.01528 0.01290 0.01986 0.00518 0.00051 -0.00404
O8H 0.06374 0.02491 0.03556 0.00000 0.01063 0.00000

loop_
_atom_site_label
_atom_site_fract_x
_atom_site_fract_y
_atom_site_fract_z
_atom_site_occupancy
_atom_site_U_iso_or_equiv
Pb 0.09729 0.34602 0.34367 0.80200 0.01822
Pb* 0.10313 0.33075 0.34924 0.19800 0.02774
SiT1 0.32365 0.39185 0.66099 1.00000 0.01126
SiT2 0.19392 0.11266 0.53609 0.80000 0.01088
AlT2 0.19392 0.11266 0.53609 0.20000 0.01088
AlT3 0.50000 0.24649 0.50000 0.60000 0.00733
SiT3 0.50000 0.24649 0.50000 0.40000 0.00733
O1 0.23932 0.12479 0.69315 1.00000 0.01883
O2 0.00000 0.15506 0.50000 1.00000 0.02141
O3 0.20846 0.00000 0.48925 1.00000 0.01874
O4 0.15728 0.37490 0.56303 1.00000 0.01828
O5 0.39855 0.50000 0.64981 1.00000 0.01673
O6 0.32993 0.17896 0.45812 1.00000 0.01740
O7 0.47538 0.31765 0.63132 1.00000 0.01602
O8H 0.12819 0.50000 0.28393 1.00000 0.04113
H 0.24320 0.50000 0.30933 1.00000 0.03000

loop_
_cod_changelog_entry_id
_cod_changelog_entry_author
_cod_changelog_entry_date
_cod_changelog_entry_text
1
;cod-tools version 3.10.1
Id: cif_fix_AMCSD_aniso_labels 10200 2024-08-01 14:09:44Z saulius
;
2024-08-02T12:21:55+03:00
;Changed the following '_atom_site_aniso_label' values:
'Pb'' -> 'Pb*'
;

loop_
_cod_related_entry_id
_cod_related_entry_database
_cod_related_entry_code
1 AMCSD 0019710
